data_4340658
loop_
_publ_author_name
'Ording-Wenker, Erica C M'
'van der Plas, Martijn'
'Siegler, Maxime A.'
'Bonnet, Sylvestre'
'Bickelhaupt, F. Matthias'
'Fonseca Guerra, C\'elia'
'Bouwman, Elisabeth'

_publ_section_title
;
 Thermodynamics of the Cu(II) \m-Thiolate and Cu(I) Disulfide Equilibrium:
 A Combined Experimental and Theoretical Study.
;
_journal_issue 16
_journal_name_full 'Inorganic chemistry'
_journal_page_first 8494
_journal_page_last 8504
_journal_paper_doi 10.1021/ic501060w
_journal_volume 53
_journal_year 2014
_chemical_formula_moiety 'C32 H40 Cu2 N6 S2, 2(B F4)'
_chemical_formula_sum 'C32 H40 B2 Cu2 F8 N6 S2'
_chemical_formula_weight 873.52
_chemical_name_systematic
; 
 ? 
;
_space_group_IT_number 14
_symmetry_cell_setting monoclinic
_symmetry_space_group_name_Hall '-P 2yn'
_symmetry_space_group_name_H-M 'P 1 21/n 1'
_atom_sites_solution_hydrogens difmap
_atom_sites_solution_primary direct
_atom_sites_solution_secondary difmap
_audit_creation_method SHELXL-97
_cell_angle_alpha 90.00
_cell_angle_beta 104.604(4)
_cell_angle_gamma 90.00
_cell_formula_units_Z 4
_cell_length_a 11.3108(5)
_cell_length_b 28.8420(11)
_cell_length_c 11.9924(4)
_cell_measurement_reflns_used 11004
_cell_measurement_temperature 110(2)
_cell_measurement_theta_max 25.63
_cell_measurement_theta_min 1.75
_cell_volume 3785.8(3)
_computing_cell_refinement
;
CrysAlisPro, Agilent Technologies,
Version 1.171.35.11 (release 16-05-2011 CrysAlis171 .NET)
(compiled May 16 2011,17:55:39)
;
_computing_data_collection
;
CrysAlisPro, Agilent Technologies,
Version 1.171.35.11 (release 16-05-2011 CrysAlis171 .NET)
(compiled May 16 2011,17:55:39)
;
_computing_data_reduction
;
CrysAlisPro, Agilent Technologies,
Version 1.171.35.11 (release 16-05-2011 CrysAlis171 .NET)
(compiled May 16 2011,17:55:39)
;
_computing_molecular_graphics 'SHELXTL v6.10 (Sheldrick, 2008)'
_computing_publication_material 'SHELXTL v6.10 (Sheldrick, 2008)'
_computing_structure_refinement 'SHELXL-97 (Sheldrick, 2008)'
_computing_structure_solution 'SHELXS-97 (Sheldrick, 2008)'
_diffrn_ambient_temperature 110(2)
_diffrn_detector_area_resol_mean 15.989
_diffrn_measured_fraction_theta_full 0.999
_diffrn_measured_fraction_theta_max 0.999
_diffrn_measurement_device_type 'Goniometer KM4/Xcalibur, detector: Sapphire3'
_diffrn_measurement_method '\w scans'
_diffrn_radiation_monochromator graphite
_diffrn_radiation_source 'Enhance (Mo) X-ray Source'
_diffrn_radiation_type MoK\a
_diffrn_radiation_wavelength 0.71073
_diffrn_reflns_av_R_equivalents 0.0499
_diffrn_reflns_av_sigmaI/netI 0.0515
_diffrn_reflns_limit_h_max 13
_diffrn_reflns_limit_h_min -13
_diffrn_reflns_limit_k_max 26
_diffrn_reflns_limit_k_min -34
_diffrn_reflns_limit_l_max 14
_diffrn_reflns_limit_l_min -14
_diffrn_reflns_number 23924
_diffrn_reflns_theta_full 25.50
_diffrn_reflns_theta_max 25.50
_diffrn_reflns_theta_min 2.21
_exptl_absorpt_coefficient_mu 1.306
_exptl_absorpt_correction_T_max 0.878
_exptl_absorpt_correction_T_min 0.804
_exptl_absorpt_correction_type analytical
_exptl_absorpt_process_details
;
CrysAlisPro, Agilent Technologies,
Version 1.171.35.11 (release 16-05-2011 CrysAlis171 .NET)
(compiled May 16 2011,17:55:39)
Analytical numeric absorption correction using a multifaceted crystal
            model based on expressions derived by R.C. Clark & J.S. Reid.
(Clark, R. C. & Reid, J. S. (1995). Acta Cryst. A51, 887-897)
;
_exptl_crystal_colour 'pale yellow'
_exptl_crystal_density_diffrn 1.533
_exptl_crystal_density_method 'not measured'
_exptl_crystal_description 'small block'
_exptl_crystal_F_000 1784
_exptl_crystal_size_max 0.21
_exptl_crystal_size_mid 0.17
_exptl_crystal_size_min 0.13
_refine_diff_density_max 0.781
_refine_diff_density_min -0.495
_refine_diff_density_rms 0.098
_refine_ls_extinction_method none
_refine_ls_goodness_of_fit_ref 1.041
_refine_ls_hydrogen_treatment constr
_refine_ls_matrix_type full
_refine_ls_number_parameters 473
_refine_ls_number_reflns 7045
_refine_ls_number_restraints 0
_refine_ls_restrained_S_all 1.041
_refine_ls_R_factor_all 0.0595
_refine_ls_R_factor_gt 0.0431
_refine_ls_shift/su_max 0.001
_refine_ls_shift/su_mean 0.000
_refine_ls_structure_factor_coef Fsqd
_refine_ls_weighting_details 'calc w=1/[\s^2^(Fo^2^)+(0.0428P)^2^+5.4661P] where P=(Fo^2^+2Fc^2^)/3'
_refine_ls_weighting_scheme calc
_refine_ls_wR_factor_gt 0.0995
_refine_ls_wR_factor_ref 0.1059
_reflns_number_gt 5654
_reflns_number_total 7045
_reflns_threshold_expression I>2\s(I)
_cod_data_source_file ic501060w_si_002.cif
_cod_data_source_block '[CuI2(L3SSL3)](BF4)2'
_cod_depositor_comments 'Adding full bibliography for 4340656--4340658.cif.'
_cod_original_sg_symbol_H-M 'P 21/n'
_cod_database_code 4340658

loop_
_symmetry_equiv_pos_as_xyz
'x, y, z'
'-x+1/2, y+1/2, -z+1/2'
'-x, -y, -z'
'x-1/2, -y-1/2, z-1/2'

loop_
_atom_site_label
_atom_site_type_symbol
_atom_site_fract_x
_atom_site_fract_y
_atom_site_fract_z
_atom_site_U_iso_or_equiv
_atom_site_adp_type
_atom_site_occupancy
_atom_site_symmetry_multiplicity
_atom_site_calc_flag
_atom_site_refinement_flags
Cu1 Cu 0.77699(4) 0.120786(14) 0.53590(3) 0.02220(12) Uani 1 1 d .
Cu2 Cu 0.74026(3) 0.106537(13) 0.95387(3) 0.01939(11) Uani 1 1 d .
S1 S 0.68214(7) 0.09836(3) 0.76641(6) 0.02108(18) Uani 1 1 d .
S2 S 0.84700(7) 0.10570(3) 0.71996(6) 0.01950(18) Uani 1 1 d .
C1 C 0.5215(3) 0.14654(13) 0.5831(3) 0.0278(8) Uani 1 1 d .
H1A H 0.4843 0.1154 0.5668 0.033 Uiso 1 1 calc R
H1B H 0.4544 0.1695 0.5680 0.033 Uiso 1 1 calc R
C2 C 0.5895(3) 0.14900(12) 0.7098(3) 0.0244(7) Uani 1 1 d .
H2A H 0.5290 0.1537 0.7557 0.029 Uiso 1 1 calc R
H2B H 0.6433 0.1766 0.7213 0.029 Uiso 1 1 calc R
C3 C 0.9779(3) 0.15424(11) 0.9207(3) 0.0213(7) Uani 1 1 d .
H3A H 1.0252 0.1250 0.9353 0.026 Uiso 1 1 calc R
H3B H 1.0363 0.1802 0.9437 0.026 Uiso 1 1 calc R
C4 C 0.9194(3) 0.15801(11) 0.7924(3) 0.0219(7) Uani 1 1 d .
H4A H 0.9830 0.1680 0.7540 0.026 Uiso 1 1 calc R
H4B H 0.8570 0.1828 0.7805 0.026 Uiso 1 1 calc R
C12 C 0.5658(3) 0.08580(13) 0.3795(3) 0.0319(8) Uani 1 1 d .
C13 C 0.4788(4) 0.05576(15) 0.3168(4) 0.0515(12) Uani 1 1 d .
H13 H 0.3978 0.0660 0.2834 0.062 Uiso 1 1 calc R
C14 C 0.5128(5) 0.01024(17) 0.3040(5) 0.0709(17) Uani 1 1 d .
H14 H 0.4544 -0.0111 0.2621 0.085 Uiso 1 1 calc R
C15 C 0.6306(5) -0.00409(16) 0.3516(4) 0.0676(16) Uani 1 1 d .
H15 H 0.6544 -0.0351 0.3415 0.081 Uiso 1 1 calc R
C16 C 0.7144(4) 0.02737(14) 0.4148(3) 0.0424(10) Uani 1 1 d .
C17 C 0.8444(4) 0.01400(15) 0.4686(4) 0.0553(13) Uani 1 1 d .
H17A H 0.8926 0.0173 0.4117 0.083 Uiso 1 1 calc R
H17B H 0.8474 -0.0183 0.4946 0.083 Uiso 1 1 calc R
H17C H 0.8780 0.0342 0.5346 0.083 Uiso 1 1 calc R
C18 C 0.5406(3) 0.13673(12) 0.3881(3) 0.0270(8) Uani 1 1 d .
H18A H 0.5712 0.1538 0.3294 0.032 Uiso 1 1 calc R
H18B H 0.4513 0.1417 0.3717 0.032 Uiso 1 1 calc R
C22 C 0.7367(3) 0.21251(12) 0.4454(2) 0.0221(7) Uani 1 1 d .
C23 C 0.7517(3) 0.25373(12) 0.3918(3) 0.0259(7) Uani 1 1 d .
H23 H 0.6930 0.2778 0.3842 0.031 Uiso 1 1 calc R
C24 C 0.8539(3) 0.25928(13) 0.3494(3) 0.0312(8) Uani 1 1 d .
H24 H 0.8669 0.2876 0.3137 0.037 Uiso 1 1 calc R
C25 C 0.9363(3) 0.22362(13) 0.3592(3) 0.0287(8) Uani 1 1 d .
H25 H 1.0058 0.2268 0.3289 0.034 Uiso 1 1 calc R
C26 C 0.9174(3) 0.18270(12) 0.4138(3) 0.0236(7) Uani 1 1 d .
C27 C 1.0032(3) 0.14232(14) 0.4270(3) 0.0330(9) Uani 1 1 d .
H27A H 1.0286 0.1332 0.5082 0.049 Uiso 1 1 calc R
H27B H 1.0753 0.1512 0.4005 0.049 Uiso 1 1 calc R
H27C H 0.9620 0.1162 0.3808 0.049 Uiso 1 1 calc R
C28 C 0.6281(3) 0.20484(11) 0.4965(3) 0.0239(7) Uani 1 1 d .
H28A H 0.6462 0.2186 0.5746 0.029 Uiso 1 1 calc R
H28B H 0.5559 0.2210 0.4483 0.029 Uiso 1 1 calc R
C32 C 0.9596(3) 0.08669(11) 1.1187(3) 0.0205(7) Uani 1 1 d .
C33 C 1.0611(3) 0.06407(12) 1.1844(3) 0.0283(8) Uani 1 1 d .
H33 H 1.1329 0.0807 1.2210 0.034 Uiso 1 1 calc R
C34 C 1.0552(3) 0.01626(13) 1.1953(3) 0.0341(9) Uani 1 1 d .
H34 H 1.1234 -0.0004 1.2397 0.041 Uiso 1 1 calc R
C35 C 0.9502(3) -0.00676(13) 1.1416(3) 0.0330(9) Uani 1 1 d .
H35 H 0.9445 -0.0393 1.1506 0.040 Uiso 1 1 calc R
C36 C 0.8522(3) 0.01769(12) 1.0740(3) 0.0284(8) Uani 1 1 d .
C37 C 0.7365(4) -0.00618(13) 1.0126(3) 0.0386(9) Uani 1 1 d .
H37A H 0.6670 0.0087 1.0331 0.058 Uiso 1 1 calc R
H37B H 0.7404 -0.0389 1.0354 0.058 Uiso 1 1 calc R
H37C H 0.7265 -0.0039 0.9292 0.058 Uiso 1 1 calc R
C38 C 0.9535(3) 0.13911(11) 1.1114(3) 0.0200(7) Uani 1 1 d .
H38A H 0.9092 0.1510 1.1670 0.024 Uiso 1 1 calc R
H38B H 1.0374 0.1519 1.1331 0.024 Uiso 1 1 calc R
C42 C 0.7183(3) 0.19774(11) 1.0389(2) 0.0202(7) Uani 1 1 d .
C43 C 0.6748(3) 0.23588(12) 1.0862(3) 0.0260(8) Uani 1 1 d .
H43 H 0.7186 0.2643 1.0968 0.031 Uiso 1 1 calc R
C44 C 0.5652(3) 0.23144(13) 1.1180(3) 0.0313(9) Uani 1 1 d .
H44 H 0.5327 0.2571 1.1502 0.038 Uiso 1 1 calc R
C45 C 0.5037(3) 0.18952(13) 1.1025(3) 0.0297(8) Uani 1 1 d .
H45 H 0.4291 0.1861 1.1245 0.036 Uiso 1 1 calc R
C46 C 0.5516(3) 0.15262(13) 1.0547(3) 0.0258(8) Uani 1 1 d .
C47 C 0.4906(3) 0.10618(13) 1.0361(3) 0.0350(9) Uani 1 1 d .
H47A H 0.4732 0.0980 0.9542 0.053 Uiso 1 1 calc R
H47B H 0.4140 0.1073 1.0601 0.053 Uiso 1 1 calc R
H47C H 0.5447 0.0828 1.0817 0.053 Uiso 1 1 calc R
C48 C 0.8354(3) 0.20083(10) 0.9988(3) 0.0204(7) Uani 1 1 d .
H48A H 0.8170 0.2150 0.9211 0.025 Uiso 1 1 calc R
H48B H 0.8942 0.2212 1.0518 0.025 Uiso 1 1 calc R
N1 N 0.5996(2) 0.15536(10) 0.5037(2) 0.0216(6) Uani 1 1 d .
N2 N 0.8913(2) 0.15504(9) 0.9948(2) 0.0181(6) Uani 1 1 d .
N11 N 0.6809(3) 0.07157(10) 0.4288(2) 0.0295(7) Uani 1 1 d .
N21 N 0.8184(2) 0.17752(9) 0.4569(2) 0.0210(6) Uani 1 1 d .
N31 N 0.8572(2) 0.06391(9) 1.0627(2) 0.0203(6) Uani 1 1 d .
N41 N 0.6585(2) 0.15686(9) 1.0235(2) 0.0210(6) Uani 1 1 d .
B1 B 0.2587(4) 0.20626(14) 0.2715(3) 0.0265(9) Uani 1 1 d .
F1 F 0.2649(2) 0.19542(8) 0.38681(18) 0.0443(6) Uani 1 1 d .
F2 F 0.1547(2) 0.23227(9) 0.2289(2) 0.0514(7) Uani 1 1 d .
F3 F 0.25733(19) 0.16570(8) 0.2110(2) 0.0419(5) Uani 1 1 d .
F4 F 0.3622(2) 0.23214(7) 0.26991(19) 0.0401(6) Uani 1 1 d .
B2 B 0.2174(4) 0.11869(14) 0.7466(3) 0.0286(9) Uani 1 1 d .
F5 F 0.1751(2) 0.16216(7) 0.70072(19) 0.0449(6) Uani 1 1 d .
F6 F 0.1421(2) 0.08498(8) 0.6850(2) 0.0503(6) Uani 1 1 d .
F7 F 0.2104(2) 0.11725(9) 0.85979(19) 0.0486(6) Uani 1 1 d .
F8 F 0.3366(2) 0.11190(9) 0.7417(2) 0.0490(6) Uani 1 1 d .

loop_
_atom_site_aniso_label
_atom_site_aniso_U_11
_atom_site_aniso_U_22
_atom_site_aniso_U_33
_atom_site_aniso_U_23
_atom_site_aniso_U_13
_atom_site_aniso_U_12
Cu1 0.0253(2) 0.0221(2) 0.0185(2) 0.00060(15) 0.00421(16) 0.00531(17)
Cu2 0.0206(2) 0.0172(2) 0.0193(2) 0.00192(15) 0.00308(15) -0.00327(16)
S1 0.0232(4) 0.0189(4) 0.0198(4) 0.0018(3) 0.0029(3) -0.0033(3)
S2 0.0231(4) 0.0149(4) 0.0197(4) 0.0009(3) 0.0040(3) 0.0030(3)
C1 0.0223(18) 0.033(2) 0.0278(18) 0.0065(14) 0.0051(14) 0.0023(15)
C2 0.0232(18) 0.0257(19) 0.0264(17) 0.0044(14) 0.0100(14) 0.0049(14)
C3 0.0186(16) 0.0183(17) 0.0278(17) -0.0025(13) 0.0075(13) -0.0036(13)
C4 0.0267(18) 0.0146(17) 0.0280(17) 0.0010(13) 0.0137(14) -0.0009(13)
C12 0.038(2) 0.029(2) 0.0240(18) 0.0012(15) -0.0002(15) -0.0052(17)
C13 0.053(3) 0.040(3) 0.049(3) 0.000(2) -0.011(2) -0.014(2)
C14 0.077(4) 0.034(3) 0.081(4) -0.011(2) -0.018(3) -0.021(3)
C15 0.096(4) 0.023(2) 0.067(3) -0.009(2) -0.010(3) -0.003(3)
C16 0.058(3) 0.027(2) 0.036(2) -0.0030(16) 0.0003(19) 0.0048(19)
C17 0.074(3) 0.034(2) 0.048(3) -0.0122(19) -0.002(2) 0.024(2)
C18 0.0253(18) 0.030(2) 0.0218(16) 0.0030(14) -0.0004(14) 0.0016(15)
C22 0.0277(18) 0.0245(18) 0.0141(15) -0.0042(12) 0.0051(13) -0.0012(14)
C23 0.0301(19) 0.0221(19) 0.0259(17) -0.0006(14) 0.0077(14) 0.0009(15)
C24 0.042(2) 0.028(2) 0.0241(18) -0.0002(14) 0.0100(16) -0.0080(17)
C25 0.0280(19) 0.040(2) 0.0185(16) -0.0032(14) 0.0073(14) -0.0087(16)
C26 0.0192(17) 0.035(2) 0.0153(15) -0.0057(13) 0.0022(13) -0.0020(14)
C27 0.0282(19) 0.047(2) 0.0258(18) 0.0005(16) 0.0097(15) 0.0083(17)
C28 0.0271(18) 0.0215(18) 0.0247(17) 0.0017(13) 0.0093(14) 0.0053(14)
C32 0.0229(17) 0.0190(17) 0.0185(15) -0.0004(12) 0.0031(13) 0.0016(13)
C33 0.0254(18) 0.030(2) 0.0271(18) -0.0007(14) 0.0012(14) 0.0018(15)
C34 0.035(2) 0.029(2) 0.0330(19) 0.0087(15) -0.0012(16) 0.0125(17)
C35 0.044(2) 0.0193(19) 0.033(2) 0.0082(15) 0.0059(17) 0.0063(16)
C36 0.039(2) 0.0205(19) 0.0252(17) 0.0020(14) 0.0065(15) -0.0033(16)
C37 0.042(2) 0.022(2) 0.047(2) 0.0065(17) 0.0015(18) -0.0108(17)
C38 0.0188(16) 0.0202(17) 0.0191(15) -0.0014(13) 0.0014(12) -0.0031(13)
C42 0.0232(17) 0.0220(18) 0.0141(14) 0.0035(12) 0.0026(12) 0.0033(14)
C43 0.0332(19) 0.0252(19) 0.0180(16) 0.0008(13) 0.0036(14) 0.0073(15)
C44 0.037(2) 0.037(2) 0.0203(17) 0.0011(15) 0.0089(15) 0.0166(17)
C45 0.0216(18) 0.044(2) 0.0235(17) 0.0056(15) 0.0060(14) 0.0062(16)
C46 0.0188(17) 0.042(2) 0.0158(15) 0.0068(14) 0.0028(13) 0.0036(15)
C47 0.0264(19) 0.044(2) 0.037(2) 0.0053(17) 0.0125(16) -0.0111(17)
C48 0.0287(18) 0.0102(16) 0.0227(16) 0.0011(12) 0.0071(13) -0.0006(13)
N1 0.0200(14) 0.0249(16) 0.0194(13) 0.0033(11) 0.0038(11) 0.0018(12)
N2 0.0223(14) 0.0148(14) 0.0179(13) 0.0015(10) 0.0063(11) 0.0002(11)
N11 0.0394(18) 0.0221(16) 0.0226(14) -0.0013(12) -0.0004(13) 0.0026(13)
N21 0.0243(15) 0.0243(16) 0.0138(12) -0.0033(10) 0.0036(11) 0.0021(12)
N31 0.0249(14) 0.0139(14) 0.0212(13) 0.0039(10) 0.0042(11) -0.0005(11)
N41 0.0213(14) 0.0241(16) 0.0171(13) 0.0054(11) 0.0040(11) 0.0008(12)
B1 0.028(2) 0.022(2) 0.034(2) -0.0034(16) 0.0147(18) 0.0017(16)
F1 0.0461(14) 0.0508(15) 0.0379(12) 0.0094(10) 0.0141(10) -0.0009(11)
F2 0.0479(14) 0.0560(16) 0.0590(15) 0.0299(12) 0.0296(12) 0.0292(12)
F3 0.0324(12) 0.0352(13) 0.0574(14) -0.0190(11) 0.0101(10) -0.0070(10)
F4 0.0455(13) 0.0272(12) 0.0576(14) -0.0177(10) 0.0319(11) -0.0158(10)
B2 0.032(2) 0.021(2) 0.036(2) 0.0004(16) 0.0146(18) -0.0022(17)
F5 0.0647(16) 0.0239(12) 0.0453(13) 0.0053(10) 0.0126(12) -0.0016(11)
F6 0.0489(15) 0.0271(13) 0.0670(16) 0.0000(11) -0.0003(12) -0.0099(11)
F7 0.0429(14) 0.0686(17) 0.0389(13) 0.0127(11) 0.0189(11) 0.0154(12)
F8 0.0333(13) 0.0664(17) 0.0532(14) -0.0097(12) 0.0219(11) -0.0045(12)

loop_
_atom_type_symbol
_atom_type_description
_atom_type_scat_dispersion_real
_atom_type_scat_dispersion_imag
_atom_type_scat_source
C C 0.0033 0.0016 'International Tables Vol C Tables 4.2.6.8 and 6.1.1.4'
H H 0.0000 0.0000 'International Tables Vol C Tables 4.2.6.8 and 6.1.1.4'
B B 0.0013 0.0007 'International Tables Vol C Tables 4.2.6.8 and 6.1.1.4'
N N 0.0061 0.0033 'International Tables Vol C Tables 4.2.6.8 and 6.1.1.4'
F F 0.0171 0.0103 'International Tables Vol C Tables 4.2.6.8 and 6.1.1.4'
S S 0.1246 0.1234 'International Tables Vol C Tables 4.2.6.8 and 6.1.1.4'
Cu Cu 0.3201 1.2651 'International Tables Vol C Tables 4.2.6.8 and 6.1.1.4'

loop_
_geom_angle_atom_site_label_1
_geom_angle_atom_site_label_2
_geom_angle_atom_site_label_3
_geom_angle
N21 Cu1 N11 114.99(11)
N21 Cu1 N1 81.83(10)
N11 Cu1 N1 83.48(11)
N21 Cu1 S2 124.72(8)
N11 Cu1 S2 119.79(8)
N1 Cu1 S2 110.53(7)
N41 Cu2 N31 117.70(10)
N41 Cu2 N2 81.88(10)
N31 Cu2 N2 84.04(10)
N41 Cu2 S1 116.95(8)
N31 Cu2 S1 125.10(8)
N2 Cu2 S1 108.51(7)
C2 S1 S2 106.70(11)
C2 S1 Cu2 106.93(11)
S2 S1 Cu2 101.88(4)
C4 S2 S1 106.27(11)
C4 S2 Cu1 108.64(11)
S1 S2 Cu1 99.71(4)
N1 C1 C2 113.7(3)
N1 C1 H1A 108.8
C2 C1 H1A 108.8
N1 C1 H1B 108.8
C2 C1 H1B 108.8
H1A C1 H1B 107.7
C1 C2 S1 115.6(2)
C1 C2 H2A 108.4
S1 C2 H2A 108.4
C1 C2 H2B 108.4
S1 C2 H2B 108.4
H2A C2 H2B 107.4
N2 C3 C4 115.0(3)
N2 C3 H3A 108.5
C4 C3 H3A 108.5
N2 C3 H3B 108.5
C4 C3 H3B 108.5
H3A C3 H3B 107.5
C3 C4 S2 116.8(2)
C3 C4 H4A 108.1
S2 C4 H4A 108.1
C3 C4 H4B 108.1
S2 C4 H4B 108.1
H4A C4 H4B 107.3
N11 C12 C13 121.5(4)
N11 C12 C18 116.4(3)
C13 C12 C18 121.8(3)
C12 C13 C14 118.3(4)
C12 C13 H13 120.9
C14 C13 H13 120.9
C15 C14 C13 120.4(4)
C15 C14 H14 119.8
C13 C14 H14 119.8
C14 C15 C16 119.1(4)
C14 C15 H15 120.5
C16 C15 H15 120.5
N11 C16 C15 120.6(4)
N11 C16 C17 117.6(4)
C15 C16 C17 121.8(4)
C16 C17 H17A 109.5
C16 C17 H17B 109.5
H17A C17 H17B 109.5
C16 C17 H17C 109.5
H17A C17 H17C 109.5
H17B C17 H17C 109.5
N1 C18 C12 111.7(3)
N1 C18 H18A 109.3
C12 C18 H18A 109.3
N1 C18 H18B 109.3
C12 C18 H18B 109.3
H18A C18 H18B 107.9
N21 C22 C23 121.9(3)
N21 C22 C28 116.8(3)
C23 C22 C28 121.3(3)
C22 C23 C24 118.8(3)
C22 C23 H23 120.6
C24 C23 H23 120.6
C25 C24 C23 119.6(3)
C25 C24 H24 120.2
C23 C24 H24 120.2
C24 C25 C26 119.6(3)
C24 C25 H25 120.2
C26 C25 H25 120.2
N21 C26 C25 120.9(3)
N21 C26 C27 116.7(3)
C25 C26 C27 122.4(3)
C26 C27 H27A 109.5
C26 C27 H27B 109.5
H27A C27 H27B 109.5
C26 C27 H27C 109.5
H27A C27 H27C 109.5
H27B C27 H27C 109.5
N1 C28 C22 112.1(3)
N1 C28 H28A 109.2
C22 C28 H28A 109.2
N1 C28 H28B 109.2
C22 C28 H28B 109.2
H28A C28 H28B 107.9
N31 C32 C33 122.5(3)
N31 C32 C38 115.8(3)
C33 C32 C38 121.5(3)
C32 C33 C34 118.0(3)
C32 C33 H33 121.0
C34 C33 H33 121.0
C35 C34 C33 119.6(3)
C35 C34 H34 120.2
C33 C34 H34 120.2
C34 C35 C36 119.8(3)
C34 C35 H35 120.1
C36 C35 H35 120.1
N31 C36 C35 121.0(3)
N31 C36 C37 117.4(3)
C35 C36 C37 121.6(3)
C36 C37 H37A 109.5
C36 C37 H37B 109.5
H37A C37 H37B 109.5
C36 C37 H37C 109.5
H37A C37 H37C 109.5
H37B C37 H37C 109.5
N2 C38 C32 111.7(2)
N2 C38 H38A 109.3
C32 C38 H38A 109.3
N2 C38 H38B 109.3
C32 C38 H38B 109.3
H38A C38 H38B 107.9
N41 C42 C43 122.3(3)
N41 C42 C48 117.0(3)
C43 C42 C48 120.7(3)
C42 C43 C44 118.2(3)
C42 C43 H43 120.9
C44 C43 H43 120.9
C45 C44 C43 119.7(3)
C45 C44 H44 120.1
C43 C44 H44 120.1
C46 C45 C44 119.5(3)
C46 C45 H45 120.3
C44 C45 H45 120.3
N41 C46 C45 120.9(3)
N41 C46 C47 116.6(3)
C45 C46 C47 122.5(3)
C46 C47 H47A 109.5
C46 C47 H47B 109.5
H47A C47 H47B 109.5
C46 C47 H47C 109.5
H47A C47 H47C 109.5
H47B C47 H47C 109.5
N2 C48 C42 111.9(3)
N2 C48 H48A 109.2
C42 C48 H48A 109.2
N2 C48 H48B 109.2
C42 C48 H48B 109.2
H48A C48 H48B 107.9
C28 N1 C1 112.4(3)
C28 N1 C18 110.6(2)
C1 N1 C18 109.9(3)
C28 N1 Cu1 104.34(19)
C1 N1 Cu1 118.7(2)
C18 N1 Cu1 100.17(19)
C48 N2 C38 110.9(2)
C48 N2 C3 112.9(2)
C38 N2 C3 109.6(2)
C48 N2 Cu2 105.42(18)
C38 N2 Cu2 100.03(18)
C3 N2 Cu2 117.23(19)
C12 N11 C16 120.1(3)
C12 N11 Cu1 111.5(2)
C16 N11 Cu1 127.9(3)
C22 N21 C26 119.2(3)
C22 N21 Cu1 115.0(2)
C26 N21 Cu1 125.8(2)
C36 N31 C32 119.0(3)
C36 N31 Cu2 129.1(2)
C32 N31 Cu2 111.3(2)
C42 N41 C46 119.4(3)
C42 N41 Cu2 114.9(2)
C46 N41 Cu2 125.7(2)
F3 B1 F2 111.9(3)
F3 B1 F4 110.3(3)
F2 B1 F4 110.2(3)
F3 B1 F1 108.8(3)
F2 B1 F1 108.2(3)
F4 B1 F1 107.4(3)
F6 B2 F8 110.8(3)
F6 B2 F7 109.0(3)
F8 B2 F7 109.7(3)
F6 B2 F5 108.5(3)
F8 B2 F5 110.5(3)
F7 B2 F5 108.3(3)

loop_
_geom_bond_atom_site_label_1
_geom_bond_atom_site_label_2
_geom_bond_distance
Cu1 N21 2.005(3)
Cu1 N11 2.035(3)
Cu1 N1 2.186(3)
Cu1 S2 2.1925(8)
Cu2 N41 2.012(3)
Cu2 N31 2.024(3)
Cu2 N2 2.167(3)
Cu2 S1 2.1901(8)
S1 C2 1.826(3)
S1 S2 2.0872(12)
S2 C4 1.828(3)
C1 N1 1.475(4)
C1 C2 1.522(5)
C1 H1A 0.9900
C1 H1B 0.9900
C2 H2A 0.9900
C2 H2B 0.9900
C3 N2 1.479(4)
C3 C4 1.518(4)
C3 H3A 0.9900
C3 H3B 0.9900
C4 H4A 0.9900
C4 H4B 0.9900
C12 N11 1.351(5)
C12 C13 1.382(5)
C12 C18 1.505(5)
C13 C14 1.387(7)
C13 H13 0.9500
C14 C15 1.374(7)
C14 H14 0.9500
C15 C16 1.391(6)
C15 H15 0.9500
C16 N11 1.352(5)
C16 C17 1.499(6)
C17 H17A 0.9800
C17 H17B 0.9800
C17 H17C 0.9800
C18 N1 1.480(4)
C18 H18A 0.9900
C18 H18B 0.9900
C22 N21 1.352(4)
C22 C23 1.382(5)
C22 C28 1.521(4)
C23 C24 1.384(5)
C23 H23 0.9500
C24 C25 1.373(5)
C24 H24 0.9500
C25 C26 1.392(5)
C25 H25 0.9500
C26 N21 1.354(4)
C26 C27 1.499(5)
C27 H27A 0.9800
C27 H27B 0.9800
C27 H27C 0.9800
C28 N1 1.470(4)
C28 H28A 0.9900
C28 H28B 0.9900
C32 N31 1.353(4)
C32 C33 1.382(5)
C32 C38 1.515(4)
C33 C34 1.388(5)
C33 H33 0.9500
C34 C35 1.371(5)
C34 H34 0.9500
C35 C36 1.389(5)
C35 H35 0.9500
C36 N31 1.343(4)
C36 C37 1.498(5)
C37 H37A 0.9800
C37 H37B 0.9800
C37 H37C 0.9800
C38 N2 1.472(4)
C38 H38A 0.9900
C38 H38B 0.9900
C42 N41 1.348(4)
C42 C43 1.384(5)
C42 C48 1.522(4)
C43 C44 1.391(5)
C43 H43 0.9500
C44 C45 1.384(5)
C44 H44 0.9500
C45 C46 1.382(5)
C45 H45 0.9500
C46 N41 1.359(4)
C46 C47 1.497(5)
C47 H47A 0.9800
C47 H47B 0.9800
C47 H47C 0.9800
C48 N2 1.471(4)
C48 H48A 0.9900
C48 H48B 0.9900
B1 F3 1.374(4)
B1 F2 1.379(4)
B1 F4 1.393(4)
B1 F1 1.402(4)
B2 F6 1.378(5)
B2 F8 1.379(5)
B2 F7 1.380(4)
B2 F5 1.404(5)

loop_
_geom_torsion_atom_site_label_1
_geom_torsion_atom_site_label_2
_geom_torsion_atom_site_label_3
_geom_torsion_atom_site_label_4
_geom_torsion
N41 Cu2 S1 C2 11.55(15)
N31 Cu2 S1 C2 -174.46(15)
N2 Cu2 S1 C2 -78.63(14)
N41 Cu2 S1 S2 123.32(9)
N31 Cu2 S1 S2 -62.69(10)
N2 Cu2 S1 S2 33.14(8)
C2 S1 S2 C4 63.00(16)
Cu2 S1 S2 C4 -48.94(11)
C2 S1 S2 Cu1 -49.81(12)
Cu2 S1 S2 Cu1 -161.75(3)
N21 Cu1 S2 C4 12.28(15)
N11 Cu1 S2 C4 -176.30(15)
N1 Cu1 S2 C4 -82.01(14)
N21 Cu1 S2 S1 123.23(10)
N11 Cu1 S2 S1 -65.34(11)
N1 Cu1 S2 S1 28.94(9)
N1 C1 C2 S1 -77.6(3)
S2 S1 C2 C1 81.7(2)
Cu2 S1 C2 C1 -169.9(2)
N2 C3 C4 S2 -77.3(3)
S1 S2 C4 C3 75.5(2)
Cu1 S2 C4 C3 -178.0(2)
N11 C12 C13 C14 -0.9(7)
C18 C12 C13 C14 174.0(4)
C12 C13 C14 C15 -0.7(8)
C13 C14 C15 C16 1.4(9)
C14 C15 C16 N11 -0.4(8)
C14 C15 C16 C17 -179.7(5)
N11 C12 C18 N1 -41.6(4)
C13 C12 C18 N1 143.3(4)
N21 C22 C23 C24 -0.4(5)
C28 C22 C23 C24 178.4(3)
C22 C23 C24 C25 1.4(5)
C23 C24 C25 C26 -1.3(5)
C24 C25 C26 N21 0.3(5)
C24 C25 C26 C27 179.7(3)
N21 C22 C28 N1 -25.6(4)
C23 C22 C28 N1 155.6(3)
N31 C32 C33 C34 -1.9(5)
C38 C32 C33 C34 174.0(3)
C32 C33 C34 C35 -0.2(5)
C33 C34 C35 C36 1.9(5)
C34 C35 C36 N31 -1.8(5)
C34 C35 C36 C37 179.2(4)
N31 C32 C38 N2 -41.7(4)
C33 C32 C38 N2 142.1(3)
N41 C42 C43 C44 -0.4(5)
C48 C42 C43 C44 177.9(3)
C42 C43 C44 C45 0.5(5)
C43 C44 C45 C46 -0.5(5)
C44 C45 C46 N41 0.4(5)
C44 C45 C46 C47 179.6(3)
N41 C42 C48 N2 -24.1(4)
C43 C42 C48 N2 157.5(3)
C22 C28 N1 C1 162.7(3)
C22 C28 N1 C18 -74.1(3)
C22 C28 N1 Cu1 32.8(3)
C2 C1 N1 C28 -76.1(3)
C2 C1 N1 C18 160.3(3)
C2 C1 N1 Cu1 46.0(4)
C12 C18 N1 C28 151.6(3)
C12 C18 N1 C1 -83.7(3)
C12 C18 N1 Cu1 41.9(3)
N21 Cu1 N1 C28 -25.47(18)
N11 Cu1 N1 C28 -142.0(2)
S2 Cu1 N1 C28 98.63(17)
N21 Cu1 N1 C1 -151.5(2)
N11 Cu1 N1 C1 92.0(2)
S2 Cu1 N1 C1 -27.4(3)
N21 Cu1 N1 C18 88.98(19)
N11 Cu1 N1 C18 -27.5(2)
S2 Cu1 N1 C18 -146.92(17)
C42 C48 N2 C38 -76.2(3)
C42 C48 N2 C3 160.3(2)
C42 C48 N2 Cu2 31.2(3)
C32 C38 N2 C48 153.4(3)
C32 C38 N2 C3 -81.3(3)
C32 C38 N2 Cu2 42.6(3)
C4 C3 N2 C48 -70.6(3)
C4 C3 N2 C38 165.2(3)
C4 C3 N2 Cu2 52.2(3)
N41 Cu2 N2 C48 -24.19(18)
N31 Cu2 N2 C48 -143.33(19)
S1 Cu2 N2 C48 91.59(17)
N41 Cu2 N2 C38 90.88(18)
N31 Cu2 N2 C38 -28.25(18)
S1 Cu2 N2 C38 -153.34(16)
N41 Cu2 N2 C3 -150.8(2)
N31 Cu2 N2 C3 90.1(2)
S1 Cu2 N2 C3 -35.0(2)
C13 C12 N11 C16 1.9(6)
C18 C12 N11 C16 -173.3(3)
C13 C12 N11 Cu1 -170.5(3)
C18 C12 N11 Cu1 14.4(4)
C15 C16 N11 C12 -1.2(6)
C17 C16 N11 C12 178.2(4)
C15 C16 N11 Cu1 169.8(4)
C17 C16 N11 Cu1 -10.9(6)
N21 Cu1 N11 C12 -69.5(3)
N1 Cu1 N11 C12 8.3(2)
S2 Cu1 N11 C12 118.3(2)
N21 Cu1 N11 C16 118.9(3)
N1 Cu1 N11 C16 -163.3(3)
S2 Cu1 N11 C16 -53.3(4)
C23 C22 N21 C26 -0.7(4)
C28 C22 N21 C26 -179.5(3)
C23 C22 N21 Cu1 -179.3(2)
C28 C22 N21 Cu1 1.9(3)
C25 C26 N21 C22 0.7(4)
C27 C26 N21 C22 -178.7(3)
C25 C26 N21 Cu1 179.2(2)
C27 C26 N21 Cu1 -0.2(4)
N11 Cu1 N21 C22 92.5(2)
N1 Cu1 N21 C22 13.6(2)
S2 Cu1 N21 C22 -95.7(2)
N11 Cu1 N21 C26 -86.1(3)
N1 Cu1 N21 C26 -164.9(3)
S2 Cu1 N21 C26 85.7(2)
C35 C36 N31 C32 -0.2(5)
C37 C36 N31 C32 178.9(3)
C35 C36 N31 Cu2 170.3(3)
C37 C36 N31 Cu2 -10.7(5)
C33 C32 N31 C36 2.1(5)
C38 C32 N31 C36 -174.1(3)
C33 C32 N31 Cu2 -170.0(3)
C38 C32 N31 Cu2 13.9(3)
N41 Cu2 N31 C36 120.2(3)
N2 Cu2 N31 C36 -162.2(3)
S1 Cu2 N31 C36 -53.7(3)
N41 Cu2 N31 C32 -68.7(2)
N2 Cu2 N31 C32 8.9(2)
S1 Cu2 N31 C32 117.35(19)
C43 C42 N41 C46 0.3(4)
C48 C42 N41 C46 -178.1(3)
C43 C42 N41 Cu2 -179.7(2)
C48 C42 N41 Cu2 1.9(3)
C45 C46 N41 C42 -0.3(4)
C47 C46 N41 C42 -179.5(3)
C45 C46 N41 Cu2 179.7(2)
C47 C46 N41 Cu2 0.5(4)
N31 Cu2 N41 C42 91.7(2)
N2 Cu2 N41 C42 12.8(2)
S1 Cu2 N41 C42 -93.9(2)
N31 Cu2 N41 C46 -88.3(3)
N2 Cu2 N41 C46 -167.2(3)
S1 Cu2 N41 C46 86.1(2)
